data_7107749
loop_
_publ_author_name
'Ursula J.Williams'
'Brian D. Mahoney'
'Patrick T. DeGregorio'
'Patrick Carroll'
'Eiko Nakamaru-Ogiso'
'James M.Kikkawa'
'Eric J. Schelter'

_publ_section_title
;
 A comparison of the effects of symmetry and magnetoanisotropy on
 paramagnetic relaxation in related dysprosium single ion magnets
;
_journal_name_full Chem.Commun.
_journal_page_first 5593
_journal_paper_doi 10.1039/c2cc31227a
_journal_volume 48
_journal_year 2012
_chemical_formula_sum 'C60 H78 Dy K N8 O8'
_chemical_formula_weight 1240.90
_space_group_IT_number 11
_symmetry_cell_setting monoclinic
_symmetry_Int_Tables_number 11
_symmetry_space_group_name_Hall '-P 2yb'
_symmetry_space_group_name_H-M 'P 1 21/m 1'
_atom_sites_solution_hydrogens geom
_atom_sites_solution_primary direct
_audit_creation_method SHELXL-97
_cell_angle_alpha 90.00
_cell_angle_beta 105.726(4)
_cell_angle_gamma 90.00
_cell_formula_units_Z 2
_cell_length_a 11.5601(9)
_cell_length_b 17.6684(14)
_cell_length_c 14.8072(12)
_cell_measurement_temperature 143(1)
_cell_volume 2911.1(4)
_computing_data_collection 'Bruker APEX2'
_computing_data_reduction 'Bruker SAINT'
_computing_structure_refinement 'SHELXL-97 (Sheldrick, 2008)'
_computing_structure_solution 'SHELXS-97 (Sheldrick, 2008)'
_diffrn_ambient_temperature 143(1)
_diffrn_measured_fraction_theta_full 0.990
_diffrn_measured_fraction_theta_max 0.990
_diffrn_measurement_device 'CCD Area Detector'
_diffrn_measurement_device_type 'Bruker APEXII'
_diffrn_measurement_method 'phi and omega scans'
_diffrn_radiation_monochromator graphite
_diffrn_radiation_source 'sealed tube'
_diffrn_radiation_type MoK\a
_diffrn_radiation_wavelength 0.71073
_diffrn_reflns_av_R_equivalents 0.0321
_diffrn_reflns_av_sigmaI/netI 0.0177
_diffrn_reflns_limit_h_max 15
_diffrn_reflns_limit_h_min -14
_diffrn_reflns_limit_k_max 22
_diffrn_reflns_limit_k_min -22
_diffrn_reflns_limit_l_max 19
_diffrn_reflns_limit_l_min -19
_diffrn_reflns_number 63950
_diffrn_reflns_theta_full 27.64
_diffrn_reflns_theta_max 27.64
_diffrn_reflns_theta_min 1.83
_exptl_absorpt_coefficient_mu 1.416
_exptl_absorpt_correction_T_max 0.7456
_exptl_absorpt_correction_T_min 0.6436
_exptl_absorpt_correction_type multi-scan
_exptl_absorpt_process_details '(SADABS; Sheldrick, 2007)'
_exptl_crystal_density_diffrn 1.416
_exptl_crystal_density_method 'not measured'
_exptl_crystal_F_000 1286
_exptl_crystal_size_max 0.24
_exptl_crystal_size_mid 0.04
_exptl_crystal_size_min 0.03
_refine_diff_density_max 0.467
_refine_diff_density_min -0.286
_refine_diff_density_rms 0.053
_refine_ls_extinction_method none
_refine_ls_goodness_of_fit_ref 1.031
_refine_ls_hydrogen_treatment constr
_refine_ls_matrix_type full
_refine_ls_number_parameters 470
_refine_ls_number_reflns 6921
_refine_ls_number_restraints 36
_refine_ls_restrained_S_all 1.030
_refine_ls_R_factor_all 0.0214
_refine_ls_R_factor_gt 0.0175
_refine_ls_shift/su_max 0.008
_refine_ls_shift/su_mean 0.000
_refine_ls_structure_factor_coef Fsqd
_refine_ls_weighting_details 'calc w=1/[\s^2^(Fo^2^)+(0.0238P)^2^+1.1251P] where P=(Fo^2^+2Fc^2^)/3'
_refine_ls_weighting_scheme calc
_refine_ls_wR_factor_gt 0.0427
_refine_ls_wR_factor_ref 0.0442
_reflns_number_gt 6400
_reflns_number_total 6921
_reflns_threshold_expression >2sigma(I)
_cod_data_source_file c2cc31227a.txt
_cod_data_source_block UP431
_cod_original_sg_symbol_H-M 'P 21/m '
_cod_database_code 7107749

loop_
_symmetry_equiv_pos_as_xyz
'x, y, z'
'-x, y+1/2, -z'
'-x, -y, -z'
'x, -y-1/2, z'

loop_
_atom_site_label
_atom_site_type_symbol
_atom_site_fract_x
_atom_site_fract_y
_atom_site_fract_z
_atom_site_U_iso_or_equiv
_atom_site_adp_type
_atom_site_occupancy
_atom_site_symmetry_multiplicity
_atom_site_calc_flag
_atom_site_refinement_flags
Dy1 Dy 0.632356(8) 0.2500 0.289914(6) 0.01390(3) Uani 1 2 d S
N1 N 0.59521(10) 0.16864(6) 0.15098(8) 0.0170(2) Uani 1 1 d .
N2 N 0.45444(10) 0.16855(7) 0.26382(8) 0.0178(2) Uani 1 1 d .
N3 N 0.81734(11) 0.17565(7) 0.31001(8) 0.0211(2) Uani 1 1 d .
N4 N 0.66057(11) 0.17545(7) 0.43315(8) 0.0212(3) Uani 1 1 d .
C1 C 0.57955(13) 0.09781(8) 0.18991(10) 0.0203(3) Uani 1 1 d .
C2 C 0.64276(15) 0.03190(9) 0.18169(13) 0.0296(3) Uani 1 1 d .
H2 H 0.6947 0.0320 0.1434 0.039 Uiso 1 1 calc R
C3 C 0.62977(16) -0.03331(9) 0.22910(15) 0.0389(4) Uani 1 1 d .
H3 H 0.6706 -0.0771 0.2212 0.052 Uiso 1 1 calc R
C4 C 0.55549(16) -0.03352(9) 0.28875(15) 0.0389(4) Uani 1 1 d .
H4 H 0.5470 -0.0774 0.3211 0.052 Uiso 1 1 calc R
C5 C 0.49424(14) 0.03137(9) 0.30003(13) 0.0304(4) Uani 1 1 d .
H5 H 0.4462 0.0309 0.3413 0.040 Uiso 1 1 calc R
C6 C 0.50295(13) 0.09787(8) 0.25066(10) 0.0207(3) Uani 1 1 d .
C7 C 0.34251(13) 0.17842(9) 0.26879(10) 0.0212(3) Uani 1 1 d .
C8 C 0.29361(18) 0.2500 0.27621(15) 0.0223(4) Uani 1 2 d S
H8 H 0.2184 0.2500 0.2876 0.030 Uiso 1 2 calc SR
C9 C 0.59560(13) 0.17827(8) 0.06279(10) 0.0212(3) Uani 1 1 d .
C10 C 0.6019(2) 0.2500 0.02394(14) 0.0244(4) Uani 1 2 d S
H10 H 0.6116 0.2500 -0.0364 0.032 Uiso 1 2 calc SR
C11 C 0.25504(15) 0.11312(10) 0.25802(15) 0.0375(4) Uani 1 1 d .
H11a H 0.2760 0.0746 0.2195 0.056 Uiso 1 1 calc R
H11b H 0.1751 0.1308 0.2290 0.056 Uiso 1 1 calc R
H11c H 0.2585 0.0925 0.3187 0.056 Uiso 1 1 calc R
C12 C 0.57923(18) 0.11258(10) -0.00594(12) 0.0362(4) Uani 1 1 d .
H12a H 0.6560 0.0902 -0.0025 0.054 Uiso 1 1 calc R
H12b H 0.5441 0.1308 -0.0685 0.054 Uiso 1 1 calc R
H12c H 0.5273 0.0754 0.0097 0.054 Uiso 1 1 calc R
C13 C 0.86452(14) 0.11717(10) 0.36222(11) 0.0293(3) Uani 1 1 d .
C14 C 0.81356(16) 0.08521(10) 0.42926(12) 0.0331(4) Uani 1 1 d .
H14 H 0.8460 0.0390 0.4537 0.044 Uiso 1 1 calc R
C15 C 0.72091(15) 0.11276(10) 0.46471(11) 0.0282(3) Uani 1 1 d .
C16 C 0.57557(13) 0.20949(9) 0.47271(10) 0.0227(3) Uani 1 1 d .
C17 C 0.48424(15) 0.17175(10) 0.50027(11) 0.0302(4) Uani 1 1 d .
H17 H 0.4821 0.1191 0.4989 0.040 Uiso 1 1 calc R
C18 C 0.39706(16) 0.21087(11) 0.52946(12) 0.0352(4) Uani 1 1 d .
H18 H 0.3385 0.1845 0.5491 0.047 Uiso 1 1 calc R
C19 C 0.86941(12) 0.20994(9) 0.24440(10) 0.0222(3) Uani 1 1 d .
C20 C 0.90651(14) 0.17156(10) 0.17437(11) 0.0290(3) Uani 1 1 d .
H20 H 0.9048 0.1189 0.1729 0.039 Uiso 1 1 calc R
C21 C 0.94573(15) 0.21090(11) 0.10716(12) 0.0340(4) Uani 1 1 d .
H21 H 0.9721 0.1846 0.0620 0.045 Uiso 1 1 calc R
C22 C 0.98419(19) 0.08333(14) 0.35831(16) 0.0548(6) Uani 1 1 d .
H22a H 0.9710 0.0480 0.3072 0.082 Uiso 1 1 calc R
H22b H 1.0204 0.0576 0.4162 0.082 Uiso 1 1 calc R
H22c H 1.0366 0.1230 0.3491 0.082 Uiso 1 1 calc R
C23 C 0.7008(2) 0.06791(12) 0.54685(13) 0.0451(5) Uani 1 1 d .
H23a H 0.6795 0.1019 0.5903 0.068 Uiso 1 1 calc R
H23b H 0.7731 0.0414 0.5778 0.068 Uiso 1 1 calc R
H23c H 0.6370 0.0321 0.5242 0.068 Uiso 1 1 calc R
K1 K 0.98949(6) 0.73285(3) 0.14525(4) 0.02543(19) Uani 0.50 1 d P
O1 O 0.8057(2) 0.70837(14) 0.24746(16) 0.0353(5) Uani 0.50 1 d P
O2 O 1.0561(2) 0.69606(15) 0.33227(17) 0.0377(6) Uani 0.50 1 d P
C24 C 0.8496(3) 0.6780(2) 0.3393(2) 0.0372(8) Uani 0.50 1 d P
H24a H 0.7946 0.6398 0.3501 0.049 Uiso 0.50 1 calc PR
H24b H 0.8560 0.7177 0.3856 0.049 Uiso 0.50 1 calc PR
C25 C 0.9708(4) 0.6435(2) 0.3480(3) 0.0400(9) Uani 0.50 1 d P
H25a H 1.0008 0.6222 0.4104 0.053 Uiso 0.50 1 calc PR
H25b H 0.9622 0.6024 0.3032 0.053 Uiso 0.50 1 calc PR
C26 C 0.6957(3) 0.7500 0.2372(2) 0.0419(6) Uani 1 2 d S
H26a H 0.6355 0.7170 0.2492 0.063 Uiso 0.50 1 calc PR
H26b H 0.6685 0.7695 0.1745 0.063 Uiso 0.50 1 calc PR
H26c H 0.7097 0.7912 0.2811 0.063 Uiso 0.50 1 calc PR
C27 C 1.0913(3) 0.7500 0.40406(19) 0.0418(6) Uani 1 2 d S
H27a H 1.0269 0.7852 0.4001 0.063 Uiso 0.50 1 calc PR
H27b H 1.1608 0.7766 0.3973 0.063 Uiso 0.50 1 calc PR
H27c H 1.1102 0.7250 0.4639 0.063 Uiso 0.50 1 calc PR
O3 O 1.2261(3) 0.67124(16) 0.1755(2) 0.0372(6) Uani 0.50 1 d PU
C28 C 1.2252(9) 0.5911(7) 0.1927(9) 0.052(3) Uani 0.50 1 d PU
H28a H 1.2000 0.5815 0.2490 0.069 Uiso 0.50 1 calc PR
H28b H 1.3051 0.5703 0.2013 0.069 Uiso 0.50 1 calc PR
C29 C 1.1403(4) 0.5556(2) 0.1107(3) 0.0545(12) Uani 0.50 1 d PU
H29a H 1.1589 0.5714 0.0535 0.073 Uiso 0.50 1 calc PR
H29b H 1.1475 0.5009 0.1153 0.073 Uiso 0.50 1 calc PR
O4 O 1.0210(4) 0.57768(18) 0.1081(2) 0.0405(8) Uani 0.50 1 d PU
C30 C 0.9344(4) 0.5416(2) 0.0344(3) 0.0472(10) Uani 0.50 1 d PU
H30a H 0.9329 0.4878 0.0467 0.063 Uiso 0.50 1 calc PR
H30b H 0.9546 0.5487 -0.0244 0.063 Uiso 0.50 1 calc PR
C31 C 0.8143(5) 0.5755(3) 0.0284(4) 0.0511(13) Uani 0.50 1 d PU
H31a H 0.7527 0.5498 -0.0193 0.068 Uiso 0.50 1 calc PR
H31b H 0.7953 0.5702 0.0880 0.068 Uiso 0.50 1 calc PR
O5 O 0.8184(3) 0.65226(19) 0.00554(19) 0.0367(6) Uani 0.50 1 d PU
C32 C 0.7026(4) 0.6865(3) -0.0144(3) 0.0482(11) Uani 0.50 1 d PU
H32a H 0.6713 0.6828 0.0400 0.064 Uiso 0.50 1 calc PR
H32b H 0.6476 0.6604 -0.0662 0.064 Uiso 0.50 1 calc PR
C33 C 0.7127(4) 0.7683(3) -0.0393(3) 0.0443(18) Uani 0.50 1 d PU
H33a H 0.7531 0.7724 -0.0886 0.059 Uiso 0.50 1 calc PR
H33b H 0.6333 0.7904 -0.0618 0.059 Uiso 0.50 1 calc PR
O6 O 0.7792(2) 0.80700(17) 0.04202(18) 0.0384(6) Uani 0.50 1 d PU
C34 C 0.7872(5) 0.8850(4) 0.0245(5) 0.0534(15) Uani 0.50 1 d PU
H34a H 0.7080 0.9078 0.0114 0.071 Uiso 0.50 1 calc PR
H34b H 0.8173 0.8921 -0.0300 0.071 Uiso 0.50 1 calc PR
C35 C 0.8686(4) 0.9223(2) 0.1067(3) 0.0475(10) Uani 0.50 1 d PU
H35a H 0.8663 0.9768 0.0980 0.063 Uiso 0.50 1 calc PR
H35b H 0.8439 0.9109 0.1628 0.063 Uiso 0.50 1 calc PR
O7 O 0.9865(3) 0.89493(18) 0.1162(3) 0.0339(7) Uani 0.50 1 d PU
C36 C 1.0735(4) 0.93039(19) 0.1901(3) 0.0392(8) Uani 0.50 1 d PU
H36a H 1.0565 0.9202 0.2496 0.052 Uiso 0.50 1 calc PR
H36b H 1.0720 0.9847 0.1806 0.052 Uiso 0.50 1 calc PR
C37 C 1.1938(8) 0.8994(6) 0.1908(7) 0.0380(16) Uani 0.50 1 d PU
H37a H 1.2060 0.9033 0.1287 0.051 Uiso 0.50 1 calc PR
H37b H 1.2566 0.9280 0.2341 0.051 Uiso 0.50 1 calc PR
O8 O 1.1987(2) 0.82354(15) 0.2185(2) 0.0301(5) Uani 0.50 1 d PU
C38 C 1.3086(13) 0.7875(8) 0.2235(10) 0.049(3) Uani 0.50 1 d PU
H38a H 1.3714 0.8134 0.2701 0.065 Uiso 0.50 1 calc PR
H38b H 1.3263 0.7932 0.1635 0.065 Uiso 0.50 1 calc PR
C39 C 1.3137(15) 0.7069(7) 0.2472(9) 0.045(3) Uani 0.50 1 d PU
H39a H 1.3927 0.6866 0.2506 0.060 Uiso 0.50 1 calc PR
H39b H 1.2970 0.6993 0.3073 0.060 Uiso 0.50 1 calc PR

loop_
_atom_site_aniso_label
_atom_site_aniso_U_11
_atom_site_aniso_U_22
_atom_site_aniso_U_33
_atom_site_aniso_U_23
_atom_site_aniso_U_13
_atom_site_aniso_U_12
Dy1 0.01327(5) 0.01531(5) 0.01353(5) 0.000 0.00433(3) 0.000
N1 0.0171(6) 0.0150(5) 0.0200(6) -0.0012(4) 0.0070(5) -0.0002(4)
N2 0.0169(6) 0.0184(6) 0.0188(6) 0.0029(4) 0.0058(5) -0.0008(4)
N3 0.0174(6) 0.0264(6) 0.0204(6) 0.0023(5) 0.0069(5) 0.0039(5)
N4 0.0199(6) 0.0276(7) 0.0165(6) 0.0031(5) 0.0056(5) 0.0015(5)
C1 0.0182(7) 0.0148(6) 0.0261(7) -0.0014(5) 0.0031(6) -0.0015(5)
C2 0.0261(8) 0.0193(7) 0.0443(10) -0.0032(7) 0.0110(7) 0.0021(6)
C3 0.0313(9) 0.0157(8) 0.0678(13) 0.0020(8) 0.0099(9) 0.0033(7)
C4 0.0298(9) 0.0187(8) 0.0657(13) 0.0166(8) 0.0083(9) -0.0020(7)
C5 0.0221(8) 0.0259(8) 0.0433(9) 0.0130(7) 0.0091(7) -0.0021(6)
C6 0.0159(7) 0.0177(7) 0.0271(7) 0.0034(6) 0.0033(6) -0.0019(5)
C7 0.0153(7) 0.0264(7) 0.0218(7) 0.0051(6) 0.0048(5) -0.0030(6)
C8 0.0142(9) 0.0308(11) 0.0238(10) 0.000 0.0086(8) 0.000
C9 0.0197(7) 0.0245(7) 0.0203(7) -0.0065(6) 0.0071(6) 0.0003(6)
C10 0.0283(11) 0.0319(12) 0.0156(9) 0.000 0.0104(8) 0.000
C11 0.0189(8) 0.0301(9) 0.0640(12) 0.0118(8) 0.0123(8) -0.0042(7)
C12 0.0487(11) 0.0335(9) 0.0270(8) -0.0133(7) 0.0112(8) -0.0001(8)
C13 0.0240(8) 0.0360(9) 0.0282(8) 0.0055(7) 0.0075(6) 0.0127(7)
C14 0.0345(9) 0.0346(9) 0.0307(8) 0.0144(7) 0.0096(7) 0.0154(7)
C15 0.0311(8) 0.0334(9) 0.0197(7) 0.0105(6) 0.0063(6) 0.0044(7)
C16 0.0229(7) 0.0321(8) 0.0130(6) 0.0029(6) 0.0049(6) 0.0019(6)
C17 0.0326(9) 0.0371(9) 0.0240(7) 0.0057(7) 0.0132(7) -0.0018(7)
C18 0.0309(9) 0.0524(11) 0.0284(8) 0.0037(8) 0.0182(7) -0.0042(8)
C19 0.0134(7) 0.0320(8) 0.0216(7) 0.0020(6) 0.0054(5) 0.0029(6)
C20 0.0243(8) 0.0341(9) 0.0315(8) -0.0001(7) 0.0124(7) 0.0065(7)
C21 0.0289(9) 0.0471(10) 0.0315(9) -0.0037(8) 0.0174(7) 0.0048(8)
C22 0.0441(12) 0.0731(15) 0.0540(13) 0.0298(11) 0.0249(10) 0.0392(11)
C23 0.0543(12) 0.0522(12) 0.0337(10) 0.0260(9) 0.0205(9) 0.0204(10)
K1 0.0260(3) 0.0223(6) 0.0255(3) 0.0001(2) 0.0028(2) -0.0004(2)
O1 0.0362(13) 0.0427(14) 0.0289(12) 0.0047(10) 0.0119(10) 0.0005(11)
O2 0.0363(14) 0.0462(15) 0.0295(12) -0.0027(11) 0.0070(11) -0.0105(11)
C24 0.042(2) 0.044(2) 0.0277(17) -0.0011(15) 0.0123(15) -0.0141(17)
C25 0.047(2) 0.036(2) 0.0322(18) 0.0050(15) 0.0025(16) -0.0100(17)
C26 0.0505(17) 0.0357(14) 0.0460(16) 0.000 0.0241(13) 0.000
C27 0.0389(15) 0.0469(16) 0.0344(14) 0.000 0.0010(11) 0.000
O3 0.0387(16) 0.0344(15) 0.0333(15) -0.0011(12) 0.0011(13) 0.0108(12)
C28 0.060(5) 0.023(3) 0.054(4) -0.003(2) -0.015(4) 0.021(3)
C29 0.073(3) 0.031(2) 0.047(2) -0.0076(17) -0.006(2) 0.025(2)
O4 0.063(2) 0.0254(18) 0.0287(15) -0.0056(13) 0.0043(15) -0.0022(15)
C30 0.076(3) 0.0258(18) 0.039(2) -0.0086(15) 0.015(2) -0.0182(18)
C31 0.063(3) 0.052(3) 0.042(3) -0.013(2) 0.021(2) -0.038(3)
O5 0.0306(15) 0.0474(18) 0.0311(13) -0.0033(13) 0.0066(11) -0.0175(13)
C32 0.0232(19) 0.089(4) 0.033(2) -0.015(2) 0.0084(17) -0.016(2)
C33 0.0227(15) 0.081(6) 0.0256(16) 0.005(2) -0.0002(12) 0.010(2)
O6 0.0279(13) 0.0555(16) 0.0297(13) 0.0162(12) 0.0040(11) 0.0040(12)
C34 0.032(2) 0.057(4) 0.072(4) 0.038(3) 0.015(2) 0.022(3)
C35 0.050(2) 0.032(2) 0.070(3) 0.0105(19) 0.034(2) 0.0145(17)
O7 0.0395(18) 0.0255(18) 0.0397(16) 0.0001(14) 0.0159(13) 0.0077(13)
C36 0.065(2) 0.0201(16) 0.0353(19) -0.0025(14) 0.0179(18) -0.0012(16)
C37 0.051(4) 0.033(4) 0.029(3) -0.004(2) 0.008(3) -0.025(3)
O8 0.0297(14) 0.0279(13) 0.0343(15) -0.0023(11) 0.0118(12) -0.0068(10)
C38 0.020(4) 0.059(3) 0.066(8) -0.022(4) 0.009(5) -0.008(2)
C39 0.032(3) 0.043(3) 0.047(5) 0.001(4) -0.013(3) 0.010(3)

loop_
_atom_type_symbol
_atom_type_description
_atom_type_scat_dispersion_real
_atom_type_scat_dispersion_imag
_atom_type_scat_source
C C 0.0033 0.0016 'International Tables Vol C Tables 4.2.6.8 and 6.1.1.4'
H H 0.0000 0.0000 'International Tables Vol C Tables 4.2.6.8 and 6.1.1.4'
N N 0.0061 0.0033 'International Tables Vol C Tables 4.2.6.8 and 6.1.1.4'
O O 0.0106 0.0060 'International Tables Vol C Tables 4.2.6.8 and 6.1.1.4'
K K 0.2009 0.2494 'International Tables Vol C Tables 4.2.6.8 and 6.1.1.4'
Dy Dy -0.1892 4.4098 'International Tables Vol C Tables 4.2.6.8 and 6.1.1.4'

loop_
_geom_angle_atom_site_label_1
_geom_angle_atom_site_label_2
_geom_angle_atom_site_label_3
_geom_angle
_geom_angle_site_symmetry_1
_geom_angle_site_symmetry_3
N4 Dy1 N4 65.27(6) 4_565 .
N4 Dy1 N1 175.76(4) 4_565 .
N4 Dy1 N1 111.37(4) . .
N4 Dy1 N1 111.37(4) 4_565 4_565
N4 Dy1 N1 175.76(4) . 4_565
N1 Dy1 N1 71.84(5) . 4_565
N4 Dy1 N2 111.22(4) 4_565 .
N4 Dy1 N2 74.30(4) . .
N1 Dy1 N2 64.85(4) . .
N1 Dy1 N2 105.26(4) 4_565 .
N4 Dy1 N2 74.30(4) 4_565 4_565
N4 Dy1 N2 111.22(4) . 4_565
N1 Dy1 N2 105.26(4) . 4_565
N1 Dy1 N2 64.85(4) 4_565 4_565
N2 Dy1 N2 71.82(6) . 4_565
N4 Dy1 N3 72.52(4) 4_565 4_565
N4 Dy1 N3 106.02(4) . 4_565
N1 Dy1 N3 111.34(4) . 4_565
N1 Dy1 N3 74.74(4) 4_565 4_565
N2 Dy1 N3 175.68(4) . 4_565
N2 Dy1 N3 111.73(4) 4_565 4_565
N4 Dy1 N3 106.02(4) 4_565 .
N4 Dy1 N3 72.52(4) . .
N1 Dy1 N3 74.74(4) . .
N1 Dy1 N3 111.34(4) 4_565 .
N2 Dy1 N3 111.73(4) . .
N2 Dy1 N3 175.68(4) 4_565 .
N3 Dy1 N3 64.61(6) 4_565 .
C9 N1 C1 123.70(12) . .
C9 N1 Dy1 135.17(10) . .
C1 N1 Dy1 100.97(8) . .
C7 N2 C6 123.81(12) . .
C7 N2 Dy1 134.63(10) . .
C6 N2 Dy1 101.21(8) . .
C13 N3 C19 123.72(13) . .
C13 N3 Dy1 134.32(10) . .
C19 N3 Dy1 101.93(9) . .
C15 N4 C16 124.79(13) . .
C15 N4 Dy1 133.70(10) . .
C16 N4 Dy1 100.77(8) . .
C2 C1 N1 125.17(14) . .
C2 C1 C6 119.03(14) . .
N1 C1 C6 115.39(12) . .
C3 C2 C1 121.36(16) . .
C2 C3 C4 119.85(16) . .
C5 C4 C3 120.02(15) . .
C4 C5 C6 121.41(16) . .
C5 C6 N2 125.83(14) . .
C5 C6 C1 118.30(14) . .
N2 C6 C1 115.38(12) . .
N2 C7 C8 122.87(14) . .
N2 C7 C11 121.84(14) . .
C8 C7 C11 115.08(14) . .
C7 C8 C7 128.92(19) 4_565 .
N1 C9 C10 122.53(14) . .
N1 C9 C12 122.07(14) . .
C10 C9 C12 115.23(14) . .
C9 C10 C9 129.41(19) 4_565 .
N3 C13 C14 123.01(14) . .
N3 C13 C22 121.45(15) . .
C14 C13 C22 115.40(15) . .
C15 C14 C13 129.43(15) . .
N4 C15 C14 122.75(14) . .
N4 C15 C23 122.50(15) . .
C14 C15 C23 114.62(14) . .
C17 C16 N4 125.76(15) . .
C17 C16 C16 118.45(10) . 4_565
N4 C16 C16 115.29(8) . 4_565
C18 C17 C16 121.58(16) . .
C18 C18 C17 119.95(11) 4_565 .
C20 C19 N3 125.14(15) . .
C20 C19 C19 118.97(10) . 4_565
N3 C19 C19 115.43(8) . 4_565
C21 C20 C19 120.93(16) . .
C21 C21 C20 120.08(10) 4_565 .
K1 K1 O7 169.40(9) 4_575 4_575
K1 K1 O8 112.82(6) 4_575 4_575
O7 K1 O8 70.28(11) 4_575 4_575
K1 K1 O6 105.75(7) 4_575 4_575
O7 K1 O6 70.03(11) 4_575 4_575
O8 K1 O6 140.22(9) 4_575 4_575
K1 K1 O2 103.70(6) 4_575 .
O7 K1 O2 86.69(11) 4_575 .
O8 K1 O2 60.50(9) 4_575 .
O6 K1 O2 119.49(8) 4_575 .
K1 K1 O6 62.31(6) 4_575 .
O7 K1 O6 112.83(11) 4_575 .
O8 K1 O6 169.77(9) 4_575 .
O6 K1 O6 43.44(13) 4_575 .
O2 K1 O6 128.47(8) . .
K1 K1 O5 120.22(7) 4_575 .
O7 K1 O5 52.84(11) 4_575 .
O8 K1 O5 120.35(9) 4_575 .
O6 K1 O5 22.25(8) 4_575 .
O2 K1 O5 124.63(8) . .
O6 K1 O5 60.53(9) . .
K1 K1 O4 164.93(8) 4_575 .
O7 K1 O4 8.41(13) 4_575 .
O8 K1 O4 63.35(10) 4_575 .
O6 K1 O4 76.87(10) 4_575 .
O2 K1 O4 87.20(9) . .
O6 K1 O4 118.74(10) . .
O5 K1 O4 58.22(10) . .
K1 K1 O8 55.91(6) 4_575 .
O7 K1 O8 126.19(10) 4_575 .
O8 K1 O8 56.92(11) 4_575 .
O6 K1 O8 159.58(9) 4_575 .
O2 K1 O8 76.87(8) . .
O6 K1 O8 117.50(8) . .
O5 K1 O8 155.72(9) . .
O4 K1 O8 118.35(10) . .
K1 K1 O3 112.34(6) 4_575 .
O7 K1 O3 67.74(10) 4_575 .
O8 K1 O3 15.51(7) 4_575 .
O6 K1 O3 133.77(9) 4_575 .
O2 K1 O3 75.97(9) . .
O6 K1 O3 155.22(9) . .
O5 K1 O3 111.83(9) . .
O4 K1 O3 59.73(10) . .
O8 K1 O3 58.65(7) . .
K1 K1 O7 8.39(7) 4_575 .
O7 K1 O7 161.01(16) 4_575 .
O8 K1 O7 114.75(9) 4_575 .
O6 K1 O7 102.08(10) 4_575 .
O2 K1 O7 111.92(9) . .
O6 K1 O7 59.05(9) . .
O5 K1 O7 114.29(10) . .
O4 K1 O7 157.44(8) . .
O8 K1 O7 58.45(9) . .
O3 K1 O7 111.83(9) . .
K1 K1 O2 64.77(5) 4_575 4_575
O7 K1 O2 125.59(11) 4_575 4_575
O8 K1 O2 78.02(8) 4_575 4_575
O6 K1 O2 129.34(8) 4_575 4_575
O2 K1 O2 38.93(11) . 4_575
O6 K1 O2 106.18(8) . 4_575
O5 K1 O2 148.72(8) . 4_575
O4 K1 O2 125.39(9) . 4_575
O8 K1 O2 54.97(8) . 4_575
O3 K1 O2 91.15(8) . 4_575
O7 K1 O2 73.00(9) . 4_575
C24 O1 C26 111.7(2) . .
C24 O1 O1 112.20(19) . 4_575
C26 O1 O1 59.32(12) . 4_575
C24 O1 K1 115.2(2) . .
C26 O1 K1 127.44(16) . .
O1 O1 K1 81.58(5) 4_575 .
C24 O1 K1 118.6(2) . 4_575
C26 O1 K1 118.64(15) . 4_575
O1 O1 K1 70.44(5) 4_575 4_575
K1 O1 K1 11.14(2) . 4_575
C27 O2 C25 113.1(3) . .
C27 O2 K1 123.24(17) . .
C25 O2 K1 107.7(2) . .
C27 O2 K1 111.76(16) . 4_575
C25 O2 K1 114.7(2) . 4_575
K1 O2 K1 11.53(2) . 4_575
O1 C24 C25 108.6(3) . .
O2 C25 C24 113.2(3) . .
O2 C25 K1 49.26(15) . .
C24 C25 K1 90.9(2) . .
O8 O3 C38 83.4(7) 4_575 4_575
O8 O3 C37 77.4(5) 4_575 4_575
C38 O3 C37 130.4(8) 4_575 4_575
O8 O3 C39 72.7(7) 4_575 .
C38 O3 C39 13.9(11) 4_575 .
C37 O3 C39 117.9(7) 4_575 .
O8 O3 C28 87.0(6) 4_575 .
C38 O3 C28 120.7(8) 4_575 .
C37 O3 C28 15.8(6) 4_575 .
C39 O3 C28 110.3(7) . .
O8 O3 K1 60.5(3) 4_575 .
C38 O3 K1 114.5(7) 4_575 .
C37 O3 K1 94.7(4) 4_575 .
C39 O3 K1 114.2(6) . .
C28 O3 K1 110.4(4) . .
O8 O3 K1 61.9(3) 4_575 4_575
C38 O3 K1 105.4(7) 4_575 4_575
C37 O3 K1 104.8(4) 4_575 4_575
C39 O3 K1 106.7(6) . 4_575
C28 O3 K1 120.5(4) . 4_575
K1 O3 K1 10.27(2) . 4_575
O3 C28 C29 107.9(7) . .
O4 C29 C28 109.1(5) . .
O7 O4 C36 93.9(6) 4_575 4_575
O7 O4 C30 97.6(6) 4_575 .
C36 O4 C30 141.0(4) 4_575 .
O7 O4 C29 145.8(7) 4_575 .
C36 O4 C29 73.9(3) 4_575 .
C30 O4 C29 112.0(3) . .
O7 O4 C35 49.2(5) 4_575 4_575
C36 O4 C35 103.9(4) 4_575 4_575
C30 O4 C35 59.6(3) . 4_575
C29 O4 C35 164.0(3) . 4_575
O7 O4 K1 30.6(5) 4_575 .
C36 O4 K1 88.6(2) 4_575 .
C30 O4 K1 118.8(3) . .
C29 O4 K1 115.7(3) . .
C35 O4 K1 79.69(18) 4_575 .
O7 O4 K1 32.6(5) 4_575 4_575
C36 O4 K1 90.0(2) 4_575 4_575
C30 O4 K1 118.6(3) . 4_575
C29 O4 K1 114.1(3) . 4_575
C35 O4 K1 81.48(18) 4_575 4_575
K1 O4 K1 2.634(15) . 4_575
O4 C30 C31 108.5(3) . .
O5 C31 C30 108.1(4) . .
C34 O5 O6 94.6(5) 4_575 4_575
C34 O5 C31 27.1(5) 4_575 .
O6 O5 C31 118.8(4) 4_575 .
C34 O5 C32 86.4(5) 4_575 .
O6 O5 C32 47.0(2) 4_575 .
C31 O5 C32 111.7(4) . .
C34 O5 C33 114.4(5) 4_575 4_575
O6 O5 C33 49.2(2) 4_575 4_575
C31 O5 C33 138.9(4) . 4_575
C32 O5 C33 28.0(2) . 4_575
C34 O5 K1 115.5(5) 4_575 .
O6 O5 K1 66.4(2) 4_575 .
C31 O5 K1 111.9(3) . .
C32 O5 K1 111.7(3) . .
C33 O5 K1 98.20(19) 4_575 .
C34 O5 K1 122.3(5) 4_575 4_575
O6 O5 K1 61.1(2) 4_575 4_575
C31 O5 K1 121.1(3) . 4_575
C32 O5 K1 104.3(3) . 4_575
C33 O5 K1 89.03(18) 4_575 4_575
K1 O5 K1 9.49(2) . 4_575
O5 C32 C33 109.1(3) . .
O6 C33 C32 108.4(3) . .
C32 O6 O5 84.6(4) 4_575 4_575
C32 O6 C34 80.2(4) 4_575 .
O5 O6 C34 36.2(3) 4_575 .
C32 O6 C33 39.4(3) 4_575 .
O5 O6 C33 95.8(3) 4_575 .
C34 O6 C33 111.3(4) . .
C32 O6 C33 55.8(4) 4_575 4_575
O5 O6 C33 108.5(3) 4_575 4_575
C34 O6 C33 129.0(4) . 4_575
C33 O6 C33 18.1(3) . 4_575
C32 O6 K1 162.9(4) 4_575 4_575
O5 O6 K1 91.3(2) 4_575 4_575
C34 O6 K1 106.0(3) . 4_575
C33 O6 K1 125.2(3) . 4_575
C33 O6 K1 110.62(18) 4_575 4_575
C32 O6 K1 154.6(4) 4_575 .
O5 O6 K1 99.5(2) 4_575 .
C34 O6 K1 117.7(3) . .
C33 O6 K1 115.2(3) . .
C33 O6 K1 99.60(18) 4_575 .
K1 O6 K1 11.94(2) 4_575 .
O6 C34 C35 110.1(4) . .
O7 C35 C34 108.0(4) . .
O4 O7 C35 110.2(6) 4_575 .
O4 O7 C36 58.5(5) 4_575 .
C35 O7 C36 112.8(3) . .
O4 O7 C30 58.9(5) 4_575 4_575
C35 O7 C30 62.8(3) . 4_575
C36 O7 C30 108.1(3) . 4_575
O4 O7 K1 141.0(6) 4_575 4_575
C35 O7 K1 108.7(2) . 4_575
C36 O7 K1 108.6(2) . 4_575
C30 O7 K1 142.6(3) 4_575 4_575
O4 O7 K1 140.4(6) 4_575 .
C35 O7 K1 109.0(2) . .
C36 O7 K1 110.2(2) . .
C30 O7 K1 140.6(2) 4_575 .
K1 O7 K1 2.207(19) 4_575 .
O7 C36 C37 107.9(4) . .
O8 C37 C36 108.5(5) . .
O3 O8 C39 74.5(7) 4_575 4_575
O3 O8 C37 69.2(5) 4_575 .
C39 O8 C37 114.9(7) 4_575 .
O3 O8 C38 62.7(6) 4_575 .
C39 O8 C38 14.5(10) 4_575 .
C37 O8 C38 114.5(7) . .
O3 O8 C28 63.5(6) 4_575 4_575
C39 O8 C28 102.0(7) 4_575 4_575
C37 O8 C28 12.8(7) . 4_575
C38 O8 C28 102.1(7) . 4_575
O3 O8 K1 104.0(3) 4_575 4_575
C39 O8 K1 133.8(6) 4_575 4_575
C37 O8 K1 106.8(4) . 4_575
C38 O8 K1 125.5(6) . 4_575
C28 O8 K1 118.8(4) 4_575 4_575
O3 O8 K1 104.0(3) 4_575 .
C39 O8 K1 122.7(6) 4_575 .
C37 O8 K1 117.6(4) . .
C38 O8 K1 115.2(6) . .
C28 O8 K1 129.2(4) 4_575 .
K1 O8 K1 11.27(2) 4_575 .
O8 C38 C39 115.5(16) . .
O3 C39 C38 106.4(14) . .

loop_
_geom_bond_atom_site_label_1
_geom_bond_atom_site_label_2
_geom_bond_distance
_geom_bond_site_symmetry_2
Dy1 N4 2.4423(12) 4_565
Dy1 N4 2.4423(12) .
Dy1 N1 2.4503(11) .
Dy1 N1 2.4503(11) 4_565
Dy1 N2 2.4534(12) .
Dy1 N2 2.4534(12) 4_565
Dy1 N3 2.4581(12) 4_565
Dy1 N3 2.4581(12) .
N1 C9 1.3182(18) .
N1 C1 1.4097(18) .
N2 C7 1.3273(18) .
N2 C6 1.4041(18) .
N3 C13 1.317(2) .
N3 C19 1.4107(19) .
N4 C15 1.325(2) .
N4 C16 1.4079(19) .
C1 C2 1.398(2) .
C1 C6 1.423(2) .
C2 C3 1.379(2) .
C3 C4 1.389(3) .
C4 C5 1.381(2) .
C5 C6 1.402(2) .
C7 C8 1.4017(17) .
C7 C11 1.514(2) .
C8 C7 1.4017(17) 4_565
C9 C10 1.4018(17) .
C9 C12 1.521(2) .
C10 C9 1.4018(17) 4_565
C13 C14 1.403(2) .
C13 C22 1.523(2) .
C14 C15 1.402(2) .
C15 C23 1.521(2) .
C16 C17 1.400(2) .
C16 C16 1.432(3) 4_565
C17 C18 1.384(2) .
C18 C18 1.383(4) 4_565
C19 C20 1.400(2) .
C19 C19 1.415(3) 4_565
C20 C21 1.387(2) .
C21 C21 1.382(4) 4_565
K1 K1 0.6062(11) 4_575
K1 O7 2.297(3) 4_575
K1 O8 2.568(3) 4_575
K1 O6 2.594(3) 4_575
K1 O2 2.744(3) .
K1 O6 2.819(3) .
K1 O5 2.829(3) .
K1 O4 2.839(3) .
K1 O8 2.859(3) .
K1 O3 2.864(3) .
K1 O7 2.895(3) .
K1 O2 2.947(3) 4_575
O1 C24 1.421(4) .
O1 C26 1.442(3) .
O1 O1 1.471(5) 4_575
O1 K1 3.102(2) 4_575
O2 C27 1.403(3) .
O2 C25 1.419(4) .
O2 K1 2.947(3) 4_575
C24 C25 1.501(6) .
O3 O8 0.789(3) 4_575
O3 C38 1.257(15) 4_575
O3 C37 1.339(13) 4_575
O3 C39 1.403(14) .
O3 C28 1.439(12) .
O3 K1 3.145(3) 4_575
C28 C29 1.479(12) .
C29 O4 1.423(6) .
O4 O7 0.659(3) 4_575
O4 C36 1.210(5) 4_575
O4 C30 1.416(5) .
O4 C35 1.757(6) 4_575
O4 K1 3.428(3) 4_575
C30 C31 1.492(8) .
C31 O5 1.402(6) .
O5 C34 0.835(7) 4_575
O5 O6 1.071(4) 4_575
O5 C32 1.425(6) .
O5 C33 1.861(6) 4_575
O5 K1 3.177(3) 4_575
C32 C33 1.504(8) .
C33 O6 1.417(5) .
O6 C32 1.046(5) 4_575
O6 O5 1.071(4) 4_575
O6 C34 1.411(6) .
O6 C33 1.819(5) 4_575
O6 K1 2.594(3) 4_575
C34 C35 1.477(8) .
C35 O7 1.416(5) .
O7 O4 0.659(3) 4_575
O7 C36 1.417(5) .
O7 C30 1.640(5) 4_575
O7 K1 2.297(3) 4_575
C36 C37 1.493(12) .
C37 O8 1.398(12) .
O8 O3 0.789(3) 4_575
O8 C39 1.390(16) 4_575
O8 C38 1.405(14) .
O8 C28 1.605(11) 4_575
O8 K1 2.568(3) 4_575
C38 C39 1.464(8) .
